data_7100912
loop_
_publ_author_name
'M. Bouvet'
'B. Malezieux'
'P. Herson'

_publ_section_title
;
A Quinhydrone-Type 2:1 Acceptor-Donor Charge Transfer Complex Obtained
Via a Solvent-free Reaction
;
_journal_name_full 'Chemical Communications'
_journal_paper_doi 10.1039/b600345a
_journal_year 2006
_chemical_formula_moiety 'C14 H12 O6, C6 H6 O2'
_chemical_formula_sum 'C20 H18 O8'
_chemical_formula_weight 386.36
_space_group_IT_number 2
_space_group_name_Hall '-P 1'
_space_group_name_H-M_alt 'P -1'
_symmetry_cell_setting triclinic
_symmetry_space_group_name_Hall '-P 1'
_symmetry_space_group_name_H-M 'P -1'
_cell_angle_alpha 69.157(13)
_cell_angle_beta 69.931(19)
_cell_angle_gamma 81.34(2)
_cell_formula_units_Z 1
_cell_length_a 6.6793(14)
_cell_length_b 8.117(2)
_cell_length_c 9.238(2)
_cell_measurement_temperature 200
_cell_volume 439.42(19)
_diffrn_ambient_temperature 200
_exptl_crystal_density_diffrn 1.460
_cod_depositor_comments
;
The following automatic conversions were performed:
'_symmetry_cell_setting' value 'Triclinic' changed to 'triclinic'
according to '/home/saulius/struct/CIF-dictionaries/cif_core.dic'
dictionary named 'cif_core.dic' version 2.4.1 from 2010-06-29.

Automatic conversion script
Id: cif_fix_enum 1527 2010-12-29 10:47:43Z saulius 
;
_cod_original_sg_symbol_H-M 'P -1 '
_cod_database_code 7100912

loop_
_symmetry_equiv_pos_as_xyz
x,y,z
-x,-y,-z

loop_
_atom_site_label
_atom_site_type_symbol
_atom_site_fract_x
_atom_site_fract_y
_atom_site_fract_z
_atom_site_U_iso_or_equiv
_atom_site_occupancy
_atom_site_adp_type
_atom_site_refinement_flags_posn
_atom_site_refinement_flags_adp
_atom_site_refinement_flags_occupancy
_atom_site_disorder_assembly
_atom_site_disorder_group
_atom_site_attached_hydrogens
O1 O 0.3200(2) 0.7494(2) 0.3759(2) 0.0290 1.0000 Uani . . . . . .
O2 O 0.6355(3) 0.8564(2) 0.4285(2) 0.0256 1.0000 Uani . . . . . .
O3 O 1.0840(3) 0.4405(2) 0.2014(2) 0.0310 1.0000 Uani . . . . . .
O4 O 0.8887(2) 0.8253(2) -0.0809(2) 0.0264 1.0000 Uani . . . . . .
C1 C 0.4960(4) 0.6829(3) 0.3313(3) 0.0202 1.0000 Uani . . . . . .
C2 C 0.6856(3) 0.7323(3) 0.3571(3) 0.0193 1.0000 Uani . . . . . .
C3 C 0.8796(3) 0.6524(3) 0.3140(3) 0.0213 1.0000 Uani . . . . . .
C4 C 0.9077(3) 0.5157(3) 0.2414(3) 0.0208 1.0000 Uani . . . . . .
C5 C 0.7225(4) 0.4639(3) 0.2148(3) 0.0236 1.0000 Uani . . . . . .
C6 C 0.5317(4) 0.5432(3) 0.2546(3) 0.0225 1.0000 Uani . . . . . .
C7 C 0.8053(4) 0.9109(3) 0.4641(3) 0.0282 1.0000 Uani . . . . . .
C8 C 0.6943(3) 0.9109(3) -0.0419(3) 0.0192 1.0000 Uani . . . . . .
C9 C 0.6781(3) 1.0449(3) 0.0225(3) 0.0219 1.0000 Uani . . . . . .
C10 C 0.4840(3) 1.1343(3) 0.0649(3) 0.0221 1.0000 Uani . . . . . .
H1 H 0.8900 0.7233 -0.1021 0.037(3) 1.0000 Uiso . . . . . .
H31 H 1.0035 0.6879 0.3324 0.037(3) 1.0000 Uiso . . . . . .
H51 H 0.7413 0.3682 0.1663 0.037(3) 1.0000 Uiso . . . . . .
H61 H 0.4104 0.5083 0.2327 0.037(3) 1.0000 Uiso . . . . . .
H71 H 0.7488 1.0037 0.5171 0.037(3) 1.0000 Uiso . . . . . .
H72 H 0.9231 0.9596 0.3603 0.037(3) 1.0000 Uiso . . . . . .
H73 H 0.8612 0.8070 0.5393 0.037(3) 1.0000 Uiso . . . . . .
H91 H 0.8061 1.0769 0.0385 0.037(3) 1.0000 Uiso . . . . . .
H101 H 0.4717 1.2306 0.1115 0.037(3) 1.0000 Uiso . . . . . .

loop_
_atom_site_aniso_label
_atom_site_aniso_U_11
_atom_site_aniso_U_22
_atom_site_aniso_U_33
_atom_site_aniso_U_23
_atom_site_aniso_U_13
_atom_site_aniso_U_12
O1 0.0156(8) 0.0366(10) 0.0393(11) -0.0209(9) -0.0070(7) 0.0033(7)
O2 0.0200(8) 0.0299(9) 0.0350(10) -0.0218(8) -0.0091(7) 0.0043(6)
O3 0.0218(8) 0.0363(10) 0.0479(12) -0.0299(9) -0.0151(8) 0.0116(8)
O4 0.0154(7) 0.0285(9) 0.0405(11) -0.0211(8) -0.0079(7) 0.0066(7)
C1 0.0153(10) 0.0230(11) 0.0248(12) -0.0107(10) -0.0070(9) 0.0012(8)
C2 0.0160(10) 0.0213(10) 0.0240(11) -0.0112(9) -0.0075(9) 0.0016(8)
C3 0.0161(9) 0.0228(11) 0.0308(13) -0.0152(10) -0.0092(9) 0.0029(8)
C4 0.0168(10) 0.0228(11) 0.0288(13) -0.0141(10) -0.0100(9) 0.0031(9)
C5 0.0207(11) 0.0229(11) 0.0343(14) -0.0177(10) -0.0107(10) 0.0045(9)
C6 0.0177(10) 0.0245(11) 0.0311(13) -0.0148(10) -0.0093(9) 0.0005(8)
C7 0.0223(12) 0.0341(13) 0.0388(15) -0.0228(12) -0.0117(11) 0.0007(10)
C8 0.0136(10) 0.0220(12) 0.0233(13) -0.0116(10) -0.0047(9) 0.0031(9)
C9 0.0185(10) 0.0230(11) 0.0297(13) -0.0134(10) -0.0103(9) 0.0021(8)
C10 0.0197(11) 0.0221(11) 0.0292(13) -0.0137(10) -0.0091(10) 0.0023(9)

loop_
_geom_bond_atom_site_label_1
_geom_bond_site_symmetry_1
_geom_bond_atom_site_label_2
_geom_bond_site_symmetry_2
_geom_bond_distance
_geom_bond_publ_flag
O1 . C1 . 1.215(3) yes
O2 . C2 . 1.335(3) yes
O2 . C7 . 1.450(3) yes
O3 . C4 . 1.242(2) yes
O4 . C8 . 1.373(2) yes
O4 . H1 . 0.914 no
C1 . C2 . 1.500(3) yes
C1 . C6 . 1.490(3) yes
C2 . C3 . 1.355(3) yes
C3 . C4 . 1.448(3) yes
C3 . H31 . 1.000 no
C4 . C5 . 1.485(3) yes
C5 . C6 . 1.331(3) yes
C5 . H51 . 1.000 no
C6 . H61 . 1.000 no
C7 . H71 . 1.000 no
C7 . H72 . 1.000 no
C7 . H73 . 1.000 no
C8 . C10 2_675 1.399(3) yes
C8 . C9 . 1.389(3) yes
C9 . C10 . 1.390(3) yes
C9 . H91 . 1.000 no
C10 . H101 . 1.000 no
